data_7237601
loop_
_publ_author_name
'Wang, Qing'
'Zhang, Yu-Wei'
'Zhang, Wan-Ying'
'Shi, Ping-Ping'
'Ye, Qiong'
'Fu, Da-Wei'

_publ_section_title
;
 A high-temperature multiaxial precision time-delayed dielectric switch
 crystal triggered by linear/propeller/ball three-form motion
;
_journal_issue 10
_journal_name_full 'Journal of Materials Chemistry C'
_journal_page_first 2994
_journal_paper_doi 10.1039/C8TC06228E
_journal_volume 7
_journal_year 2019
_chemical_formula_moiety 'C18 H42 Bi2 Cl9 N3'
_chemical_formula_sum 'C18 H42 Bi2 Cl9 N3'
_chemical_formula_weight 1037.56
_space_group_IT_number 14
_space_group_name_Hall '-P 2ybc'
_space_group_name_H-M_alt 'P 1 21/c 1'
_symmetry_cell_setting monoclinic
_symmetry_space_group_name_H-M 'P 1 21/c 1'
_atom_sites_solution_hydrogens geom
_atom_sites_solution_primary direct
_atom_sites_solution_secondary difmap
_audit_creation_method SHELXL-97
_audit_update_record
;
2018-12-08 deposited with the CCDC.
2019-02-05 downloaded from the CCDC.
;
_cell_angle_alpha 90.00
_cell_angle_beta 107.869(5)
_cell_angle_gamma 90.00
_cell_formula_units_Z 4
_cell_length_a 12.1075(6)
_cell_length_b 15.9308(7)
_cell_length_c 20.0007(14)
_cell_measurement_reflns_used 12082
_cell_measurement_temperature 293(2)
_cell_measurement_theta_max 25.01
_cell_measurement_theta_min 2.49
_cell_volume 3671.7(4)
_computing_molecular_graphics 'DIAMOND (Brandenburg & Putz, 2005)'
_computing_structure_refinement 'SHELXL-97 (Sheldrick, 1997)'
_computing_structure_solution 'SHELXS-97 (Sheldrick, 1990)'
_diffrn_ambient_temperature 293(2)
_diffrn_measured_fraction_theta_full 0.976
_diffrn_measured_fraction_theta_max 0.976
_diffrn_measurement_device_type 'Rigaku, SCXmini'
_diffrn_measurement_method '\w scans'
_diffrn_radiation_monochromator graphite
_diffrn_radiation_source 'fine-focus sealed tube'
_diffrn_radiation_type MoK\a
_diffrn_radiation_wavelength 0.71073
_diffrn_reflns_av_R_equivalents 0.0235
_diffrn_reflns_av_sigmaI/netI 0.0276
_diffrn_reflns_limit_h_max 14
_diffrn_reflns_limit_h_min -13
_diffrn_reflns_limit_k_max 18
_diffrn_reflns_limit_k_min -18
_diffrn_reflns_limit_l_max 23
_diffrn_reflns_limit_l_min -18
_diffrn_reflns_number 19012
_diffrn_reflns_theta_full 25.01
_diffrn_reflns_theta_max 25.01
_diffrn_reflns_theta_min 2.49
_exptl_absorpt_coefficient_mu 10.240
_exptl_absorpt_correction_T_max 0.148
_exptl_absorpt_correction_T_min 0.129
_exptl_absorpt_correction_type multi-scan
_exptl_crystal_colour white
_exptl_crystal_density_diffrn 1.877
_exptl_crystal_density_method 'not measured'
_exptl_crystal_description block
_exptl_crystal_F_000 1960
_exptl_crystal_size_max 0.2
_exptl_crystal_size_mid 0.2
_exptl_crystal_size_min 0.2
_refine_diff_density_max 3.041
_refine_diff_density_min -1.437
_refine_diff_density_rms 0.143
_refine_ls_extinction_method none
_refine_ls_goodness_of_fit_ref 1.129
_refine_ls_hydrogen_treatment constr
_refine_ls_matrix_type full
_refine_ls_number_parameters 226
_refine_ls_number_reflns 6195
_refine_ls_number_restraints 213
_refine_ls_restrained_S_all 1.122
_refine_ls_R_factor_all 0.0577
_refine_ls_R_factor_gt 0.0443
_refine_ls_shift/su_max 0.081
_refine_ls_shift/su_mean 0.004
_refine_ls_structure_factor_coef Fsqd
_refine_ls_weighting_details 'calc w=1/[\s^2^(Fo^2^)+(0.0670P)^2^+11.9115P] where P=(Fo^2^+2Fc^2^)/3'
_refine_ls_weighting_scheme calc
_refine_ls_wR_factor_gt 0.1286
_refine_ls_wR_factor_ref 0.1339
_reflns_number_gt 4776
_reflns_number_total 6195
_reflns_threshold_expression >2sigma(I)
_cod_data_source_file c8tc06228e2.cif
_cod_data_source_block 1
_cod_original_sg_symbol_H-M 'P 21/c'
_cod_database_code 7237601

loop_
_symmetry_equiv_pos_as_xyz
'x, y, z'
'-x, y+1/2, -z+1/2'
'-x, -y, -z'
'x, -y-1/2, z-1/2'

loop_
_atom_site_label
_atom_site_type_symbol
_atom_site_fract_x
_atom_site_fract_y
_atom_site_fract_z
_atom_site_U_iso_or_equiv
_atom_site_adp_type
_atom_site_occupancy
_atom_site_symmetry_multiplicity
_atom_site_calc_flag
_atom_site_refinement_flags
N1 N 0.1480(6) 0.58378(18) 0.7213(5) 0.218(2) Uani 1 1 d DU
C1 C 0.2640(7) 0.5598(7) 0.7235(6) 0.218(2) Uani 1 1 d U
H1A H 0.3133 0.5594 0.7713 0.326 Uiso 1 1 calc R
H1B H 0.2934 0.5993 0.6969 0.326 Uiso 1 1 calc R
H1C H 0.2623 0.5048 0.7036 0.326 Uiso 1 1 calc R
C2 C 0.1269(6) 0.67481(13) 0.72691(15) 0.218(2) Uani 1 1 d DU
H2A H 0.1083 0.7000 0.6812 0.326 Uiso 1 1 calc RD
H2B H 0.1954 0.7007 0.7576 0.326 Uiso 1 1 calc R
H2C H 0.0634 0.6827 0.7455 0.326 Uiso 1 1 calc RD
C3 C 0.1213(4) 0.5501(2) 0.7810(2) 0.218(2) Uani 1 1 d U
H3A H 0.0623 0.5837 0.7908 0.326 Uiso 1 1 calc RD
H3B H 0.1899 0.5505 0.8210 0.326 Uiso 1 1 calc R
H3C H 0.0939 0.4935 0.7712 0.326 Uiso 1 1 calc RD
C4 C 0.0508(5) 0.5324(3) 0.67400(18) 0.218(2) Uani 1 1 d DU
H4A H 0.0758 0.4768 0.6650 0.261 Uiso 1 1 calc R
H4B H -0.0156 0.5282 0.6913 0.261 Uiso 1 1 calc RD
C5 C 0.0292(7) 0.5895(2) 0.61184(15) 0.218(2) Uani 1 1 d DU
H5 H 0.0797 0.6304 0.6053 0.261 Uiso 1 1 calc RD
C6 C -0.0749(11) 0.5716(11) 0.5678(8) 0.287(7) Uani 1 1 d U
H6A H -0.1196 0.5295 0.5788 0.345 Uiso 1 1 calc R
H6B H -0.1031 0.6011 0.5259 0.345 Uiso 1 1 calc R
N2 N 0.7193(4) 0.9002(5) 0.4589(3) 0.225(2) Uani 1 1 d DU
C7 C 0.6241(4) 0.9293(5) 0.3970(3) 0.225(2) Uani 1 1 d DU
H7A H 0.6496 0.9773 0.3768 0.338 Uiso 1 1 calc RD
H7B H 0.5581 0.9444 0.4115 0.338 Uiso 1 1 calc R
H7C H 0.6030 0.8851 0.3628 0.338 Uiso 1 1 calc R
C8 C 0.7336(11) 0.9498(7) 0.5201(4) 0.225(2) Uani 1 1 d U
H8A H 0.8129 0.9676 0.5383 0.338 Uiso 1 1 calc RD
H8B H 0.7133 0.9171 0.5550 0.338 Uiso 1 1 calc R
H8C H 0.6841 0.9982 0.5084 0.338 Uiso 1 1 calc R
C9 C 0.7581(4) 0.8168(3) 0.4673(6) 0.225(2) Uani 1 1 d DU
H9A H 0.7170 0.7864 0.4937 0.338 Uiso 1 1 calc R
H9B H 0.8397 0.8156 0.4920 0.338 Uiso 1 1 calc RD
H9C H 0.7441 0.7912 0.4220 0.338 Uiso 1 1 calc R
C10 C 0.8154(3) 0.9365(3) 0.4356(4) 0.225(2) Uani 1 1 d DU
H10A H 0.8291 0.9948 0.4496 0.271 Uiso 1 1 calc RD
H10B H 0.7984 0.9324 0.3851 0.271 Uiso 1 1 calc RD
C11 C 0.9181(3) 0.88252(18) 0.4732(4) 0.225(2) Uani 1 1 d DU
H11 H 0.9431 0.9014 0.5194 0.271 Uiso 1 1 calc RD
C12 C 0.9908(4) 0.8178(3) 0.4693(5) 0.225(2) Uani 1 1 d U
H12A H 0.9804 0.7899 0.4270 0.271 Uiso 1 1 calc R
H12B H 1.0505 0.8019 0.5090 0.271 Uiso 1 1 calc RD
N3 N 0.4297(4) 0.9230(3) 0.8534(2) 0.0916(12) Uani 1 1 d U
C13 C 0.4277(5) 0.8309(2) 0.8520(3) 0.163(4) Uani 1 1 d DU
H13A H 0.4733 0.8096 0.8969 0.244 Uiso 1 1 calc R
H13B H 0.4593 0.8112 0.8163 0.244 Uiso 1 1 calc R
H13C H 0.3491 0.8116 0.8418 0.244 Uiso 1 1 calc R
C14 C 0.5358(2) 0.9548(2) 0.9087(3) 0.0916(12) Uani 1 1 d DU
H14A H 0.6040 0.9361 0.8981 0.137 Uiso 1 1 calc R
H14B H 0.5368 0.9335 0.9538 0.137 Uiso 1 1 calc R
H14C H 0.5345 1.0150 0.9094 0.137 Uiso 1 1 calc R
C15 C 0.4271(7) 0.9570(5) 0.7840(3) 0.122(2) Uani 1 1 d U
H15A H 0.3747 0.9244 0.7475 0.184 Uiso 1 1 calc R
H15B H 0.5036 0.9543 0.7793 0.184 Uiso 1 1 calc R
H15C H 0.4016 1.0144 0.7803 0.184 Uiso 1 1 calc R
C16 C 0.3237(2) 0.9471(5) 0.8701(4) 0.126(2) Uani 1 1 d DU
H16A H 0.3121 1.0072 0.8647 0.151 Uiso 1 1 calc R
H16B H 0.3317 0.9326 0.9185 0.151 Uiso 1 1 calc R
C17 C 0.2159(7) 0.8997(6) 0.8194(4) 0.137(3) Uani 1 1 d U
H17 H 0.2011 0.9047 0.7711 0.165 Uiso 1 1 calc R
C18 C 0.1501(6) 0.8558(5) 0.8420(4) 0.115(3) Uani 1 1 d U
H18A H 0.1638 0.8502 0.8902 0.138 Uiso 1 1 calc R
H18B H 0.0872 0.8286 0.8108 0.138 Uiso 1 1 calc R
Bi1 Bi 0.718272(15) 0.762501(11) 0.710336(9) 0.05483(5) Uani 1 1 d U
Bi2 Bi 0.402522(16) 0.764160(11) 0.586902(9) 0.05615(5) Uani 1 1 d U
Cl1 Cl 0.34205(16) 0.83136(10) 0.46376(8) 0.0957(5) Uani 1 1 d U
Cl2 Cl 0.23931(13) 0.83212(12) 0.62527(9) 0.1016(5) Uani 1 1 d U
Cl3 Cl 0.28781(15) 0.62978(10) 0.54212(8) 0.0949(5) Uani 1 1 d U
Cl4 Cl 0.56665(11) 0.89911(8) 0.64771(7) 0.0730(4) Uani 1 1 d U
Cl5 Cl 0.61185(12) 0.69018(9) 0.57181(7) 0.0813(4) Uani 1 1 d U
Cl6 Cl 0.77527(16) 0.83416(10) 0.83112(7) 0.0954(5) Uani 1 1 d U
Cl7 Cl 0.82493(13) 0.62490(9) 0.75843(8) 0.0855(5) Uani 1 1 d U
Cl8 Cl 0.89144(12) 0.82342(10) 0.67820(8) 0.0858(4) Uani 1 1 d U
Cl9 Cl 0.50526(12) 0.69712(9) 0.72711(7) 0.0779(4) Uani 1 1 d U

loop_
_atom_site_aniso_label
_atom_site_aniso_U_11
_atom_site_aniso_U_22
_atom_site_aniso_U_33
_atom_site_aniso_U_23
_atom_site_aniso_U_13
_atom_site_aniso_U_12
N1 0.127(2) 0.180(4) 0.369(5) 0.075(4) 0.113(2) 0.002(3)
C1 0.127(2) 0.180(4) 0.369(5) 0.075(4) 0.113(2) 0.002(3)
C2 0.127(2) 0.180(4) 0.369(5) 0.075(4) 0.113(2) 0.002(3)
C3 0.127(2) 0.180(4) 0.369(5) 0.075(4) 0.113(2) 0.002(3)
C4 0.127(2) 0.180(4) 0.369(5) 0.075(4) 0.113(2) 0.002(3)
C5 0.127(2) 0.180(4) 0.369(5) 0.075(4) 0.113(2) 0.002(3)
C6 0.213(7) 0.386(19) 0.278(8) 0.039(10) 0.098(5) -0.084(9)
N2 0.316(6) 0.154(3) 0.175(3) -0.027(3) 0.027(4) 0.064(3)
C7 0.316(6) 0.154(3) 0.175(3) -0.027(3) 0.027(4) 0.064(3)
C8 0.316(6) 0.154(3) 0.175(3) -0.027(3) 0.027(4) 0.064(3)
C9 0.316(6) 0.154(3) 0.175(3) -0.027(3) 0.027(4) 0.064(3)
C10 0.316(6) 0.154(3) 0.175(3) -0.027(3) 0.027(4) 0.064(3)
C11 0.316(6) 0.154(3) 0.175(3) -0.027(3) 0.027(4) 0.064(3)
C12 0.316(6) 0.154(3) 0.175(3) -0.027(3) 0.027(4) 0.064(3)
N3 0.118(2) 0.079(2) 0.0785(19) -0.0059(17) 0.0315(18) -0.008(2)
C13 0.276(8) 0.059(3) 0.162(7) -0.016(3) 0.080(6) -0.025(3)
C14 0.118(2) 0.079(2) 0.0785(19) -0.0059(17) 0.0315(18) -0.008(2)
C15 0.163(5) 0.131(5) 0.077(3) 0.017(3) 0.043(3) -0.007(5)
C16 0.132(3) 0.144(5) 0.116(4) 0.010(4) 0.059(3) 0.007(3)
C17 0.105(3) 0.191(7) 0.115(5) 0.018(4) 0.032(3) 0.011(4)
C18 0.096(4) 0.135(6) 0.109(5) -0.012(4) 0.024(3) 0.018(3)
Bi1 0.05993(10) 0.05103(9) 0.05489(9) 0.00006(6) 0.01962(7) -0.00038(7)
Bi2 0.06260(9) 0.05369(10) 0.05359(9) -0.00202(7) 0.01993(8) 0.00000(7)
Cl1 0.1299(12) 0.0840(9) 0.0683(8) 0.0164(7) 0.0231(8) 0.0159(9)
Cl2 0.0767(7) 0.1289(12) 0.1058(9) -0.0263(9) 0.0379(7) 0.0105(8)
Cl3 0.1196(10) 0.0812(8) 0.0845(9) -0.0166(7) 0.0323(8) -0.0336(8)
Cl4 0.0833(7) 0.0525(6) 0.0860(8) 0.0001(5) 0.0299(6) 0.0011(5)
Cl5 0.0862(7) 0.0894(9) 0.0712(7) -0.0175(6) 0.0285(6) 0.0126(7)
Cl6 0.1345(12) 0.0851(9) 0.0640(7) -0.0156(6) 0.0264(8) -0.0139(9)
Cl7 0.0926(8) 0.0692(8) 0.0963(9) 0.0144(7) 0.0314(7) 0.0175(7)
Cl8 0.0711(7) 0.0950(9) 0.0962(8) 0.0167(7) 0.0328(6) -0.0069(7)
Cl9 0.0826(7) 0.0851(8) 0.0711(7) 0.0141(6) 0.0312(5) -0.0101(7)

loop_
_atom_type_symbol
_atom_type_description
_atom_type_scat_dispersion_real
_atom_type_scat_dispersion_imag
_atom_type_scat_source
C C 0.0033 0.0016 'International Tables Vol C Tables 4.2.6.8 and 6.1.1.4'
H H 0.0000 0.0000 'International Tables Vol C Tables 4.2.6.8 and 6.1.1.4'
Bi Bi -4.1077 10.2566 'International Tables Vol C Tables 4.2.6.8 and 6.1.1.4'
Cl Cl 0.1484 0.1585 'International Tables Vol C Tables 4.2.6.8 and 6.1.1.4'
N N 0.0061 0.0033 'International Tables Vol C Tables 4.2.6.8 and 6.1.1.4'

loop_
_geom_angle_atom_site_label_1
_geom_angle_atom_site_label_2
_geom_angle_atom_site_label_3
_geom_angle
C2 N1 C3 102.5(6)
C2 N1 C1 116.4(6)
C3 N1 C1 110.0(7)
C2 N1 C4 117.4(5)
C3 N1 C4 89.3(4)
C1 N1 C4 116.1(7)
N1 C1 H1A 109.5
N1 C1 H1B 109.5
H1A C1 H1B 109.5
N1 C1 H1C 109.5
H1A C1 H1C 109.5
H1B C1 H1C 109.5
N1 C2 H2A 109.5
N1 C2 H2B 109.5
H2A C2 H2B 109.5
N1 C2 H2C 109.5
H2A C2 H2C 109.5
H2B C2 H2C 109.5
N1 C3 H3A 109.5
N1 C3 H3B 109.5
H3A C3 H3B 109.5
N1 C3 H3C 109.5
H3A C3 H3C 109.5
H3B C3 H3C 109.5
C5 C4 N1 95.5(5)
C5 C4 H4A 112.6
N1 C4 H4A 112.7
C5 C4 H4B 112.7
N1 C4 H4B 112.7
H4A C4 H4B 110.1
C6 C5 C4 108.0(9)
C6 C5 H5 126.0
C4 C5 H5 126.0
C5 C6 H6A 120.0
C5 C6 H6B 120.0
H6A C6 H6B 120.0
C7 N2 C9 122.9(6)
C7 N2 C8 113.7(7)
C9 N2 C8 118.4(7)
C7 N2 C10 95.7(5)
C9 N2 C10 98.1(5)
C8 N2 C10 98.8(7)
N2 C7 H7A 109.5
N2 C7 H7B 109.5
H7A C7 H7B 109.5
N2 C7 H7C 109.5
H7A C7 H7C 109.5
H7B C7 H7C 109.5
N2 C8 H8A 109.5
N2 C8 H8B 109.5
H8A C8 H8B 109.5
N2 C8 H8C 109.5
H8A C8 H8C 109.5
H8B C8 H8C 109.5
N2 C9 H9A 109.5
N2 C9 H9B 109.5
H9A C9 H9B 109.5
N2 C9 H9C 109.5
H9A C9 H9C 109.5
H9B C9 H9C 109.5
N2 C10 C11 103.0(4)
N2 C10 H10A 111.2
C11 C10 H10A 111.2
N2 C10 H10B 111.2
C11 C10 H10B 111.2
H10A C10 H10B 109.1
C12 C11 C10 147.6(6)
C12 C11 H11 106.2
C10 C11 H11 106.2
C11 C12 H12A 120.0
C11 C12 H12B 120.0
H12A C12 H12B 120.0
C13 N3 C16 104.7(5)
C13 N3 C15 110.6(5)
C16 N3 C15 110.4(5)
C13 N3 C14 110.9(4)
C16 N3 C14 110.7(4)
C15 N3 C14 109.4(5)
N3 C13 H13A 109.5
N3 C13 H13B 109.5
H13A C13 H13B 109.5
N3 C13 H13C 109.5
H13A C13 H13C 109.5
H13B C13 H13C 109.5
N3 C14 H14A 109.5
N3 C14 H14B 109.5
H14A C14 H14B 109.5
N3 C14 H14C 109.5
H14A C14 H14C 109.5
H14B C14 H14C 109.5
N3 C15 H15A 109.5
N3 C15 H15B 109.5
H15A C15 H15B 109.5
N3 C15 H15C 109.5
H15A C15 H15C 109.5
H15B C15 H15C 109.5
N3 C16 C17 109.6(6)
N3 C16 H16A 109.7
C17 C16 H16A 109.7
N3 C16 H16B 109.7
C17 C16 H16B 109.7
H16A C16 H16B 108.2
C18 C17 C16 122.0(8)
C18 C17 H17 119.0
C16 C17 H17 119.0
C17 C18 H18A 120.0
C17 C18 H18B 120.0
H18A C18 H18B 120.0
Cl8 Bi1 Cl6 93.62(6)
Cl8 Bi1 Cl7 93.49(5)
Cl6 Bi1 Cl7 93.89(5)
Cl8 Bi1 Cl4 93.80(4)
Cl6 Bi1 Cl4 91.41(5)
Cl7 Bi1 Cl4 170.70(4)
Cl8 Bi1 Cl9 172.35(4)
Cl6 Bi1 Cl9 92.45(5)
Cl7 Bi1 Cl9 90.74(5)
Cl4 Bi1 Cl9 81.39(4)
Cl8 Bi1 Cl5 93.92(5)
Cl6 Bi1 Cl5 169.80(5)
Cl7 Bi1 Cl5 92.48(4)
Cl4 Bi1 Cl5 81.25(4)
Cl9 Bi1 Cl5 79.51(4)
Cl3 Bi2 Cl2 94.16(6)
Cl3 Bi2 Cl1 92.78(5)
Cl2 Bi2 Cl1 95.25(6)
Cl3 Bi2 Cl5 91.23(5)
Cl2 Bi2 Cl5 169.01(4)
Cl1 Bi2 Cl5 94.05(5)
Cl3 Bi2 Cl9 93.22(4)
Cl2 Bi2 Cl9 90.42(5)
Cl1 Bi2 Cl9 171.43(5)
Cl5 Bi2 Cl9 79.71(4)
Cl3 Bi2 Cl4 170.44(5)
Cl2 Bi2 Cl4 93.02(5)
Cl1 Bi2 Cl4 92.84(5)
Cl5 Bi2 Cl4 80.67(4)
Cl9 Bi2 Cl4 80.42(4)
Bi1 Cl4 Bi2 83.48(4)
Bi2 Cl5 Bi1 83.43(4)
Bi1 Cl9 Bi2 83.60(4)

loop_
_geom_bond_atom_site_label_1
_geom_bond_atom_site_label_2
_geom_bond_distance
N1 C2 1.482(3)
N1 C3 1.432(11)
N1 C1 1.444(11)
N1 C4 1.506(8)
C1 H1A 0.9600
C1 H1B 0.9600
C1 H1C 0.9600
C2 H2A 0.9600
C2 H2B 0.9600
C2 H2C 0.9600
C3 H3A 0.9600
C3 H3B 0.9600
C3 H3C 0.9600
C4 C5 1.498(4)
C4 H4A 0.9700
C4 H4B 0.9700
C5 C6 1.328(14)
C5 H5 0.9300
C6 H6A 0.9300
C6 H6B 0.9300
N2 C7 1.484(4)
N2 C9 1.402(8)
N2 C8 1.423(11)
N2 C10 1.496(9)
C7 H7A 0.9600
C7 H7B 0.9600
C7 H7C 0.9600
C8 H8A 0.9600
C8 H8B 0.9600
C8 H8C 0.9600
C9 H9A 0.9600
C9 H9B 0.9600
C9 H9C 0.9600
C10 C11 1.508(4)
C10 H10A 0.9700
C10 H10B 0.9700
C11 C12 1.374(4)
C11 H11 0.9300
C12 H12A 0.9300
C12 H12B 0.9300
N3 C13 1.468(6)
N3 C16 1.472(7)
N3 C15 1.482(8)
N3 C14 1.503(5)
C13 H13A 0.9600
C13 H13B 0.9600
C13 H13C 0.9600
C14 H14A 0.9600
C14 H14B 0.9600
C14 H14C 0.9600
C15 H15A 0.9600
C15 H15B 0.9600
C15 H15C 0.9600
C16 C17 1.578(10)
C16 H16A 0.9700
C16 H16B 0.9700
C17 C18 1.246(12)
C17 H17 0.9300
C18 H18A 0.9300
C18 H18B 0.9300
Bi1 Cl8 2.5647(15)
Bi1 Cl6 2.5675(15)
Bi1 Cl7 2.5761(14)
Bi1 Cl4 2.8747(13)
Bi1 Cl9 2.8947(15)
Bi1 Cl5 2.9108(13)
Bi2 Cl3 2.5594(15)
Bi2 Cl2 2.5684(17)
Bi2 Cl1 2.5771(15)
Bi2 Cl5 2.8936(15)
Bi2 Cl9 2.9002(13)
Bi2 Cl4 2.9268(13)

loop_
_geom_torsion_atom_site_label_1
_geom_torsion_atom_site_label_2
_geom_torsion_atom_site_label_3
_geom_torsion_atom_site_label_4
_geom_torsion
C2 N1 C4 C5 50.1(8)
C3 N1 C4 C5 153.9(5)
C1 N1 C4 C5 -94.1(8)
N1 C4 C5 C6 -162.6(9)
C7 N2 C10 C11 -155.6(5)
C9 N2 C10 C11 -31.1(6)
C8 N2 C10 C11 89.4(6)
N2 C10 C11 C12 102.3(10)
C13 N3 C16 C17 -50.4(7)
C15 N3 C16 C17 68.7(8)
C14 N3 C16 C17 -169.9(6)
N3 C16 C17 C18 125.0(9)
Cl8 Bi1 Cl4 Bi2 133.65(4)
Cl6 Bi1 Cl4 Bi2 -132.62(5)
Cl7 Bi1 Cl4 Bi2 -7.8(3)
Cl9 Bi1 Cl4 Bi2 -40.36(4)
Cl5 Bi1 Cl4 Bi2 40.26(4)
Cl3 Bi2 Cl4 Bi1 -8.3(3)
Cl2 Bi2 Cl4 Bi1 130.32(5)
Cl1 Bi2 Cl4 Bi1 -134.27(5)
Cl5 Bi2 Cl4 Bi1 -40.63(4)
Cl9 Bi2 Cl4 Bi1 40.40(4)
Cl3 Bi2 Cl5 Bi1 -134.88(4)
Cl2 Bi2 Cl5 Bi1 -15.5(3)
Cl1 Bi2 Cl5 Bi1 132.25(5)
Cl9 Bi2 Cl5 Bi1 -41.83(4)
Cl4 Bi2 Cl5 Bi1 40.03(4)
Cl8 Bi1 Cl5 Bi2 -134.07(4)
Cl6 Bi1 Cl5 Bi2 3.6(3)
Cl7 Bi1 Cl5 Bi2 132.26(5)
Cl4 Bi1 Cl5 Bi2 -40.83(4)
Cl9 Bi1 Cl5 Bi2 41.96(4)
Cl8 Bi1 Cl9 Bi2 -10.6(4)
Cl6 Bi1 Cl9 Bi2 131.86(4)
Cl7 Bi1 Cl9 Bi2 -134.22(4)
Cl4 Bi1 Cl9 Bi2 40.80(4)
Cl5 Bi1 Cl9 Bi2 -41.83(4)
Cl3 Bi2 Cl9 Bi1 132.77(5)
Cl2 Bi2 Cl9 Bi1 -133.04(5)
Cl1 Bi2 Cl9 Bi1 -1.5(3)
Cl5 Bi2 Cl9 Bi1 42.10(4)
Cl4 Bi2 Cl9 Bi1 -40.05(4)
